data_2207448
loop_
_publ_author_name
'Klap\"otke, Thomas M.'
'Krumm, Burkhard'
'Schwab, Ingo'

_publ_section_title
;
 Tris(dimethylphenylsilyl)methanetellurenyl iodide
;
_journal_coeditor_code BT6773
_journal_issue 12
_journal_name_full 'Acta Crystallographica Section E'
_journal_page_first o4047
_journal_page_last o4048
_journal_paper_doi 10.1107/S1600536805035853
_journal_volume 61
_journal_year 2005
_chemical_formula_iupac 'C25 H33 I Si3 Te'
_chemical_formula_moiety 'C25 H33 I Si3 Te'
_chemical_formula_sum 'C25 H33 I Si3 Te'
_chemical_formula_weight 672.28
_chemical_name_common 'Tpsi tellurenyl iodide'
_chemical_name_systematic
;
Tris(dimethylphenylsilyl)methanetellurenyl iodide
;
_space_group_IT_number 14
_symmetry_cell_setting monoclinic
_symmetry_space_group_name_Hall '-P 2ybc'
_symmetry_space_group_name_H-M 'P 1 21/c 1'
_atom_sites_solution_hydrogens geom
_atom_sites_solution_primary direct
_atom_sites_solution_secondary difmap
_cell_angle_alpha 90.00
_cell_angle_beta 101.18(3)
_cell_angle_gamma 90.00
_cell_formula_units_Z 4
_cell_length_a 16.076(3)
_cell_length_b 17.248(3)
_cell_length_c 9.995(2)
_cell_measurement_reflns_used 6375
_cell_measurement_temperature 200(2)
_cell_measurement_theta_max 27.485
_cell_measurement_theta_min 3.134
_cell_volume 2718.8(9)
_computing_cell_refinement 'SCALEPACK (Otwinowski & Minor, 1997)'
_computing_data_collection 'COLLECT (Nonius, 2000)'
_computing_data_reduction
;
SCALEPACK and DENZO (Otwinowski & Minor, 1997)
;
_computing_molecular_graphics 'DIAMOND (Brandenburg, 1996)'
_computing_publication_material SHELXL97
_computing_structure_refinement 'SHELXL97 (Sheldrick, 1997)'
_computing_structure_solution 'SHELXS97 (Sheldrick, 1997)'
_diffrn_ambient_temperature 200(2)
_diffrn_detector_area_resol_mean 9
_diffrn_measured_fraction_theta_full 0.997
_diffrn_measured_fraction_theta_max 0.997
_diffrn_measurement_device '95mm CCD camera on \k-goniostat'
_diffrn_measurement_device_type 'Nonius KappaCCD'
_diffrn_measurement_method '\f? \w?'
_diffrn_radiation_monochromator 'vertically mounted graphite crystal'
_diffrn_radiation_source 'fine-focus sealed tube'
_diffrn_radiation_type MoK\a
_diffrn_radiation_wavelength 0.71073
_diffrn_reflns_av_R_equivalents 0.0229
_diffrn_reflns_av_sigmaI/netI 0.0348
_diffrn_reflns_limit_h_max 20
_diffrn_reflns_limit_h_min -20
_diffrn_reflns_limit_k_max 21
_diffrn_reflns_limit_k_min -22
_diffrn_reflns_limit_l_max 12
_diffrn_reflns_limit_l_min -12
_diffrn_reflns_number 12153
_diffrn_reflns_theta_full 27.51
_diffrn_reflns_theta_max 27.51
_diffrn_reflns_theta_min 3.15
_exptl_absorpt_coefficient_mu 2.373
_exptl_absorpt_correction_type none
_exptl_crystal_colour 'dark green'
_exptl_crystal_density_diffrn 1.642
_exptl_crystal_density_method 'not measured'
_exptl_crystal_description block
_exptl_crystal_F_000 1320
_exptl_crystal_size_max 0.08
_exptl_crystal_size_mid 0.05
_exptl_crystal_size_min 0.04
_refine_diff_density_max 0.792
_refine_diff_density_min -1.348
_refine_ls_extinction_method none
_refine_ls_goodness_of_fit_ref 1.069
_refine_ls_hydrogen_treatment constr
_refine_ls_matrix_type full
_refine_ls_number_parameters 277
_refine_ls_number_reflns 6229
_refine_ls_number_restraints 0
_refine_ls_restrained_S_all 1.069
_refine_ls_R_factor_all 0.0461
_refine_ls_R_factor_gt 0.0309
_refine_ls_shift/su_max 0.002
_refine_ls_shift/su_mean 0.000
_refine_ls_structure_factor_coef Fsqd
_refine_ls_weighting_details 'calc w = 1/[\s^2^(Fo^2^)+(0.0278P)^2^+1.9905P] where P = (Fo^2^+2Fc^2^)/3'
_refine_ls_weighting_scheme calc
_refine_ls_wR_factor_gt 0.0674
_refine_ls_wR_factor_ref 0.0729
_reflns_number_gt 4995
_reflns_number_total 6229
_reflns_threshold_expression I>2\s(I)
_cod_data_source_file bt6773.cif
_cod_data_source_block I
_cod_depositor_comments
;
The following automatic conversions were performed:
'_symmetry_cell_setting' value 'Monoclinic' changed to 'monoclinic'
according to '/home/saulius/struct/CIF-dictionaries/cif_core.dic'
dictionary named 'cif_core.dic' version 2.4.1 from 2010-06-29.

Automatic conversion script
Id: cif_fix_enum 1527 2010-12-29 10:47:43Z saulius 

The following automatic conversions were performed:

'_symmetry_cell_setting' value 'Monoclinic' changed to 'monoclinic'
according to /home/saulius/struct/CIF-dictionaries/cif_core.dic
dictionary named 'cif_core.dic' version 2.4.1 from 2010-06-29.

Automatic conversion script
Id: cif_fix_values 1715 2011-07-08 13:25:40Z adriana 
;
_cod_original_cell_volume 2718.9(9)
_cod_original_sg_symbol_H-M 'P 21/c'
_cod_database_code 2207448
_cod_database_fobs_code 2207448

loop_
_symmetry_equiv_pos_as_xyz
'x, y, z'
'-x, y+1/2, -z+1/2'
'-x, -y, -z'
'x, -y-1/2, z-1/2'

loop_
_atom_site_label
_atom_site_fract_x
_atom_site_fract_y
_atom_site_fract_z
_atom_site_U_iso_or_equiv
_atom_site_adp_type
_atom_site_calc_flag
_atom_site_refinement_flags
_atom_site_occupancy
_atom_site_type_symbol
I1 0.284758(17) 0.587630(13) 1.10898(2) 0.05022(8) Uani d . 1 I
Te1 0.332126(12) 0.578803(11) 0.862760(19) 0.03246(7) Uani d . 1 Te
Si1 0.35690(5) 0.47194(5) 0.62668(8) 0.02888(17) Uani d . 1 Si
Si2 0.16234(4) 0.49684(4) 0.67015(8) 0.02599(16) Uani d . 1 Si
Si3 0.28857(5) 0.38037(4) 0.85767(8) 0.03015(17) Uani d . 1 Si
C1 0.27788(16) 0.47408(15) 0.7510(3) 0.0248(5) Uani d . 1 C
C2 0.30891(19) 0.42521(18) 0.4610(3) 0.0380(7) Uani d . 1 C
H2A 0.2922 0.3720 0.4777 0.046 Uiso calc R 1 H
H2B 0.3505 0.4245 0.4011 0.046 Uiso calc R 1 H
H2C 0.2588 0.4547 0.4173 0.046 Uiso calc R 1 H
C3 0.45965(19) 0.4231(2) 0.6991(4) 0.0442(8) Uani d . 1 C
H3A 0.4496 0.3679 0.7126 0.053 Uiso calc R 1 H
H3B 0.4845 0.4469 0.7868 0.053 Uiso calc R 1 H
H3C 0.4988 0.4290 0.6358 0.053 Uiso calc R 1 H
C4 0.38904(17) 0.57411(16) 0.5877(3) 0.0303(6) Uani d . 1 C
C5 0.4650(2) 0.6069(2) 0.6573(3) 0.0420(7) Uani d . 1 C
H5A 0.5002 0.5779 0.7269 0.050 Uiso calc R 1 H
C6 0.4901(2) 0.6805(2) 0.6271(4) 0.0528(9) Uani d . 1 C
H6A 0.5411 0.7018 0.6778 0.063 Uiso calc R 1 H
C7 0.4418(2) 0.7231(2) 0.5245(4) 0.0551(10) Uani d . 1 C
H7A 0.4590 0.7738 0.5046 0.066 Uiso calc R 1 H
C8 0.3681(2) 0.69155(19) 0.4505(4) 0.0453(8) Uani d . 1 C
H8A 0.3351 0.7202 0.3780 0.054 Uiso calc R 1 H
C9 0.34221(18) 0.61822(18) 0.4817(3) 0.0343(6) Uani d . 1 C
H9A 0.2914 0.5974 0.4297 0.041 Uiso calc R 1 H
C10 0.10913(19) 0.40948(17) 0.5811(3) 0.0368(7) Uani d . 1 C
H10A 0.1020 0.3701 0.6487 0.044 Uiso calc R 1 H
H10B 0.1440 0.3884 0.5195 0.044 Uiso calc R 1 H
H10C 0.0534 0.4242 0.5284 0.044 Uiso calc R 1 H
C11 0.09993(18) 0.52935(19) 0.7989(3) 0.0381(7) Uani d . 1 C
H11A 0.1012 0.4889 0.8682 0.046 Uiso calc R 1 H
H11B 0.0411 0.5391 0.7538 0.046 Uiso calc R 1 H
H11C 0.1247 0.5771 0.8426 0.046 Uiso calc R 1 H
C12 0.14905(17) 0.57639(16) 0.5380(3) 0.0289(6) Uani d . 1 C
C13 0.12082(17) 0.56005(18) 0.3996(3) 0.0333(6) Uani d . 1 C
H13A 0.1122 0.5075 0.3717 0.040 Uiso calc R 1 H
C14 0.10502(19) 0.6179(2) 0.3018(3) 0.0432(8) Uani d . 1 C
H14A 0.0858 0.6050 0.2086 0.052 Uiso calc R 1 H
C15 0.1174(2) 0.6949(2) 0.3409(4) 0.0482(9) Uani d . 1 C
H15A 0.1074 0.7349 0.2744 0.058 Uiso calc R 1 H
C16 0.1442(2) 0.71287(19) 0.4762(4) 0.0463(8) Uani d . 1 C
H16A 0.1524 0.7656 0.5033 0.056 Uiso calc R 1 H
C17 0.15953(19) 0.65457(17) 0.5739(3) 0.0373(7) Uani d . 1 C
H17A 0.1775 0.6682 0.6671 0.045 Uiso calc R 1 H
C18 0.38399(19) 0.3821(2) 0.9977(3) 0.0433(8) Uani d . 1 C
H18A 0.4342 0.3948 0.9600 0.052 Uiso calc R 1 H
H18B 0.3915 0.3310 1.0415 0.052 Uiso calc R 1 H
H18C 0.3764 0.4213 1.0653 0.052 Uiso calc R 1 H
C19 0.2935(2) 0.29505(17) 0.7424(3) 0.0408(7) Uani d . 1 C
H19A 0.2427 0.2943 0.6702 0.049 Uiso calc R 1 H
H19B 0.2964 0.2470 0.7955 0.049 Uiso calc R 1 H
H19C 0.3440 0.2994 0.7015 0.049 Uiso calc R 1 H
C20 0.19685(18) 0.35774(16) 0.9447(3) 0.0327(6) Uani d . 1 C
C21 0.1909(2) 0.39005(19) 1.0709(3) 0.0436(8) Uani d . 1 C
H21A 0.2332 0.4255 1.1132 0.052 Uiso calc R 1 H
C22 0.1249(2) 0.3717(2) 1.1353(4) 0.0511(9) Uani d . 1 C
H22A 0.1223 0.3950 1.2205 0.061 Uiso calc R 1 H
C23 0.0631(2) 0.3203(2) 1.0787(4) 0.0472(8) Uani d . 1 C
H23A 0.0170 0.3091 1.1224 0.057 Uiso calc R 1 H
C24 0.0689(2) 0.28527(19) 0.9570(4) 0.0431(8) Uani d . 1 C
H24A 0.0274 0.2483 0.9179 0.052 Uiso calc R 1 H
C25 0.13443(19) 0.30339(17) 0.8913(3) 0.0377(7) Uani d . 1 C
H25A 0.1373 0.2783 0.8076 0.045 Uiso calc R 1 H

loop_
_atom_site_aniso_label
_atom_site_aniso_U_11
_atom_site_aniso_U_22
_atom_site_aniso_U_33
_atom_site_aniso_U_12
_atom_site_aniso_U_13
_atom_site_aniso_U_23
I1 0.07253(17) 0.04763(14) 0.03456(13) -0.00422(11) 0.02042(11) -0.00759(9)
Te1 0.03236(11) 0.03485(11) 0.02977(11) -0.00552(8) 0.00503(8) -0.00599(8)
Si1 0.0240(4) 0.0349(4) 0.0282(4) 0.0025(3) 0.0063(3) -0.0011(3)
Si2 0.0224(4) 0.0283(4) 0.0265(4) 0.0017(3) 0.0028(3) -0.0002(3)
Si3 0.0284(4) 0.0306(4) 0.0305(4) 0.0028(3) 0.0032(3) 0.0038(3)
C1 0.0236(13) 0.0267(13) 0.0233(13) -0.0012(10) 0.0025(10) -0.0022(11)
C2 0.0384(17) 0.0429(18) 0.0334(16) 0.0023(13) 0.0082(13) -0.0069(13)
C3 0.0307(16) 0.055(2) 0.048(2) 0.0082(14) 0.0091(14) 0.0068(16)
C4 0.0235(14) 0.0395(16) 0.0281(14) -0.0045(11) 0.0055(11) -0.0043(12)
C5 0.0310(16) 0.0557(19) 0.0395(18) -0.0087(14) 0.0069(14) -0.0031(15)
C6 0.0353(18) 0.061(2) 0.060(2) -0.0196(16) 0.0058(16) -0.0139(19)
C7 0.048(2) 0.0398(19) 0.079(3) -0.0114(16) 0.0170(19) -0.0023(19)
C8 0.0422(19) 0.0391(18) 0.056(2) -0.0001(14) 0.0128(16) 0.0060(16)
C9 0.0273(15) 0.0408(17) 0.0359(16) -0.0026(12) 0.0091(12) -0.0032(13)
C10 0.0301(15) 0.0366(16) 0.0408(18) -0.0021(12) -0.0004(13) 0.0040(13)
C11 0.0301(15) 0.0503(18) 0.0350(16) 0.0060(13) 0.0093(13) 0.0027(14)
C12 0.0227(13) 0.0312(14) 0.0328(15) 0.0054(11) 0.0055(11) 0.0012(12)
C13 0.0247(14) 0.0415(16) 0.0323(16) 0.0040(12) 0.0024(12) 0.0005(13)
C14 0.0342(17) 0.062(2) 0.0328(17) 0.0080(15) 0.0059(13) 0.0112(16)
C15 0.0395(18) 0.051(2) 0.055(2) 0.0080(15) 0.0123(16) 0.0247(17)
C16 0.0423(19) 0.0336(16) 0.063(2) 0.0067(14) 0.0096(16) 0.0099(16)
C17 0.0360(16) 0.0334(16) 0.0418(17) 0.0077(12) 0.0055(13) -0.0023(14)
C18 0.0344(17) 0.0511(19) 0.0408(18) 0.0071(14) -0.0014(14) 0.0134(15)
C19 0.0436(18) 0.0301(15) 0.050(2) 0.0063(13) 0.0113(15) 0.0029(14)
C20 0.0336(16) 0.0297(14) 0.0338(16) 0.0022(12) 0.0042(12) 0.0054(12)
C21 0.052(2) 0.0395(17) 0.0402(18) -0.0113(15) 0.0124(15) -0.0025(15)
C22 0.059(2) 0.050(2) 0.049(2) -0.0040(17) 0.0229(18) -0.0051(17)
C23 0.0422(19) 0.052(2) 0.052(2) -0.0004(15) 0.0188(16) 0.0137(17)
C24 0.0352(17) 0.0426(18) 0.049(2) -0.0062(14) 0.0023(15) 0.0115(15)
C25 0.0441(18) 0.0362(16) 0.0307(16) -0.0021(13) 0.0024(13) 0.0046(13)

loop_
_atom_type_symbol
_atom_type_description
_atom_type_scat_dispersion_real
_atom_type_scat_dispersion_imag
_atom_type_scat_source
C C 0.0033 0.0016 'International Tables Vol C Tables 4.2.6.8 and 6.1.1.4'
H H 0.0000 0.0000 'International Tables Vol C Tables 4.2.6.8 and 6.1.1.4'
Si Si 0.0817 0.0704 'International Tables Vol C Tables 4.2.6.8 and 6.1.1.4'
Te Te -0.5308 1.6751 'International Tables Vol C Tables 4.2.6.8 and 6.1.1.4'
I I -0.4742 1.8119 'International Tables Vol C Tables 4.2.6.8 and 6.1.1.4'

loop_
_geom_angle_atom_site_label_1
_geom_angle_atom_site_label_2
_geom_angle_atom_site_label_3
_geom_angle
_geom_angle_publ_flag
C1 Te1 I1 110.53(7) y
C2 Si1 C3 109.31(15) ?
C2 Si1 C4 107.50(14) ?
C3 Si1 C4 104.01(14) ?
C2 Si1 C1 111.50(13) ?
C3 Si1 C1 113.53(14) ?
C4 Si1 C1 110.59(12) ?
C11 Si2 C10 108.24(15) ?
C11 Si2 C12 105.15(13) ?
C10 Si2 C12 105.86(13) ?
C11 Si2 C1 112.17(13) ?
C10 Si2 C1 110.61(13) ?
C12 Si2 C1 114.38(12) ?
C18 Si3 C19 110.22(15) ?
C18 Si3 C20 105.00(14) ?
C19 Si3 C20 104.46(14) ?
C18 Si3 C1 111.99(13) ?
C19 Si3 C1 109.12(13) ?
C20 Si3 C1 115.72(12) ?
Si2 C1 Si3 112.36(13) ?
Si2 C1 Si1 115.75(14) ?
Si3 C1 Si1 109.82(13) ?
Si2 C1 Te1 107.49(12) ?
Si3 C1 Te1 114.96(12) ?
Si1 C1 Te1 95.50(11) ?
Si1 C2 H2A 109.5 ?
Si1 C2 H2B 109.5 ?
H2A C2 H2B 109.5 ?
Si1 C2 H2C 109.5 ?
H2A C2 H2C 109.5 ?
H2B C2 H2C 109.5 ?
Si1 C3 H3A 109.5 ?
Si1 C3 H3B 109.5 ?
H3A C3 H3B 109.5 ?
Si1 C3 H3C 109.5 ?
H3A C3 H3C 109.5 ?
H3B C3 H3C 109.5 ?
C9 C4 C5 116.4(3) ?
C9 C4 Si1 122.2(2) ?
C5 C4 Si1 121.2(2) ?
C6 C5 C4 121.7(3) ?
C6 C5 H5A 119.2 ?
C4 C5 H5A 119.2 ?
C7 C6 C5 120.5(3) ?
C7 C6 H6A 119.7 ?
C5 C6 H6A 119.7 ?
C6 C7 C8 119.4(3) ?
C6 C7 H7A 120.3 ?
C8 C7 H7A 120.3 ?
C7 C8 C9 120.2(3) ?
C7 C8 H8A 119.9 ?
C9 C8 H8A 119.9 ?
C8 C9 C4 121.7(3) ?
C8 C9 H9A 119.2 ?
C4 C9 H9A 119.2 ?
Si2 C10 H10A 109.5 ?
Si2 C10 H10B 109.5 ?
H10A C10 H10B 109.5 ?
Si2 C10 H10C 109.5 ?
H10A C10 H10C 109.5 ?
H10B C10 H10C 109.5 ?
Si2 C11 H11A 109.5 ?
Si2 C11 H11B 109.5 ?
H11A C11 H11B 109.5 ?
Si2 C11 H11C 109.5 ?
H11A C11 H11C 109.5 ?
H11B C11 H11C 109.5 ?
C17 C12 C13 116.7(3) ?
C17 C12 Si2 122.0(2) ?
C13 C12 Si2 121.1(2) ?
C14 C13 C12 122.2(3) ?
C14 C13 H13A 118.9 ?
C12 C13 H13A 118.9 ?
C13 C14 C15 119.6(3) ?
C13 C14 H14A 120.2 ?
C15 C14 H14A 120.2 ?
C16 C15 C14 119.6(3) ?
C16 C15 H15A 120.2 ?
C14 C15 H15A 120.2 ?
C15 C16 C17 120.5(3) ?
C15 C16 H16A 119.7 ?
C17 C16 H16A 119.7 ?
C16 C17 C12 121.4(3) ?
C16 C17 H17A 119.3 ?
C12 C17 H17A 119.3 ?
Si3 C18 H18A 109.5 ?
Si3 C18 H18B 109.5 ?
H18A C18 H18B 109.5 ?
Si3 C18 H18C 109.5 ?
H18A C18 H18C 109.5 ?
H18B C18 H18C 109.5 ?
Si3 C19 H19A 109.5 ?
Si3 C19 H19B 109.5 ?
H19A C19 H19B 109.5 ?
Si3 C19 H19C 109.5 ?
H19A C19 H19C 109.5 ?
H19B C19 H19C 109.5 ?
C21 C20 C25 116.2(3) ?
C21 C20 Si3 121.9(2) ?
C25 C20 Si3 121.8(2) ?
C22 C21 C20 121.5(3) ?
C22 C21 H21A 119.3 ?
C20 C21 H21A 119.3 ?
C23 C22 C21 121.2(3) ?
C23 C22 H22A 119.4 ?
C21 C22 H22A 119.4 ?
C22 C23 C24 118.8(3) ?
C22 C23 H23A 120.6 ?
C24 C23 H23A 120.6 ?
C23 C24 C25 120.6(3) ?
C23 C24 H24A 119.7 ?
C25 C24 H24A 119.7 ?
C24 C25 C20 121.7(3) ?
C24 C25 H25A 119.1 ?
C20 C25 H25A 119.1 ?

loop_
_geom_bond_atom_site_label_1
_geom_bond_atom_site_label_2
_geom_bond_distance
_geom_bond_publ_flag
I1 Te1 2.7178(7) y
Te1 C1 2.212(3) y
Si1 C2 1.869(3) y
Si1 C3 1.870(3) y
Si1 C4 1.898(3) y
Si1 C1 1.942(3) y
Si2 C11 1.865(3) y
Si2 C10 1.870(3) y
Si2 C12 1.888(3) y
Si2 C1 1.917(3) y
Si3 C18 1.866(3) y
Si3 C19 1.880(3) y
Si3 C20 1.892(3) y
Si3 C1 1.925(3) y
C2 H2A 0.9800 ?
C2 H2B 0.9800 ?
C2 H2C 0.9800 ?
C3 H3A 0.9800 ?
C3 H3B 0.9800 ?
C3 H3C 0.9800 ?
C4 C9 1.400(4) ?
C4 C5 1.403(4) ?
C5 C6 1.382(5) ?
C5 H5A 0.9500 ?
C6 C7 1.373(5) ?
C6 H6A 0.9500 ?
C7 C8 1.381(5) ?
C7 H7A 0.9500 ?
C8 C9 1.386(4) ?
C8 H8A 0.9500 ?
C9 H9A 0.9500 ?
C10 H10A 0.9800 ?
C10 H10B 0.9800 ?
C10 H10C 0.9800 ?
C11 H11A 0.9800 ?
C11 H11B 0.9800 ?
C11 H11C 0.9800 ?
C12 C17 1.397(4) ?
C12 C13 1.398(4) ?
C13 C14 1.386(4) ?
C13 H13A 0.9500 ?
C14 C15 1.387(5) ?
C14 H14A 0.9500 ?
C15 C16 1.373(5) ?
C15 H15A 0.9500 ?
C16 C17 1.390(4) ?
C16 H16A 0.9500 ?
C17 H17A 0.9500 ?
C18 H18A 0.9800 ?
C18 H18B 0.9800 ?
C18 H18C 0.9800 ?
C19 H19A 0.9800 ?
C19 H19B 0.9800 ?
C19 H19C 0.9800 ?
C20 C21 1.399(5) ?
C20 C25 1.401(4) ?
C21 C22 1.380(5) ?
C21 H21A 0.9500 ?
C22 C23 1.369(5) ?
C22 H22A 0.9500 ?
C23 C24 1.378(5) ?
C23 H23A 0.9500 ?
C24 C25 1.381(4) ?
C24 H24A 0.9500 ?
C25 H25A 0.9500 ?

loop_
_geom_torsion_atom_site_label_1
_geom_torsion_atom_site_label_2
_geom_torsion_atom_site_label_3
_geom_torsion_atom_site_label_4
_geom_torsion
C11 Si2 C1 Si3 71.55(18)
C10 Si2 C1 Si3 -49.41(18)
C12 Si2 C1 Si3 -168.81(13)
C11 Si2 C1 Si1 -161.18(15)
C10 Si2 C1 Si1 77.87(18)
C12 Si2 C1 Si1 -41.54(18)
C11 Si2 C1 Te1 -55.90(17)
C10 Si2 C1 Te1 -176.85(13)
C12 Si2 C1 Te1 63.74(16)
C18 Si3 C1 Si2 -152.29(15)
C19 Si3 C1 Si2 85.40(17)
C20 Si3 C1 Si2 -32.01(18)
C18 Si3 C1 Si1 77.34(17)
C19 Si3 C1 Si1 -44.97(17)
C20 Si3 C1 Si1 -162.38(13)
C18 Si3 C1 Te1 -28.93(19)
C19 Si3 C1 Te1 -151.24(14)
C20 Si3 C1 Te1 91.35(16)
C2 Si1 C1 Si2 -39.75(19)
C3 Si1 C1 Si2 -163.74(15)
C4 Si1 C1 Si2 79.80(16)
C2 Si1 C1 Si3 88.78(16)
C3 Si1 C1 Si3 -35.21(19)
C4 Si1 C1 Si3 -151.68(12)
C2 Si1 C1 Te1 -152.19(12)
C3 Si1 C1 Te1 83.82(15)
C4 Si1 C1 Te1 -32.65(14)
I1 Te1 C1 Si2 80.09(12)
I1 Te1 C1 Si3 -45.83(14)
I1 Te1 C1 Si1 -160.70(6)
C2 Si1 C4 C9 34.5(3)
C3 Si1 C4 C9 150.3(3)
C1 Si1 C4 C9 -87.4(3)
C2 Si1 C4 C5 -140.4(3)
C3 Si1 C4 C5 -24.5(3)
C1 Si1 C4 C5 97.7(3)
C9 C4 C5 C6 3.1(5)
Si1 C4 C5 C6 178.3(3)
C4 C5 C6 C7 -1.8(6)
C5 C6 C7 C8 -0.6(6)
C6 C7 C8 C9 1.4(6)
C7 C8 C9 C4 0.0(5)
C5 C4 C9 C8 -2.2(4)
Si1 C4 C9 C8 -177.3(2)
C11 Si2 C12 C17 47.6(3)
C10 Si2 C12 C17 162.1(2)
C1 Si2 C12 C17 -75.9(3)
C11 Si2 C12 C13 -126.7(2)
C10 Si2 C12 C13 -12.2(3)
C1 Si2 C12 C13 109.8(2)
C17 C12 C13 C14 0.9(4)
Si2 C12 C13 C14 175.5(2)
C12 C13 C14 C15 0.1(5)
C13 C14 C15 C16 -0.8(5)
C14 C15 C16 C17 0.5(5)
C15 C16 C17 C12 0.6(5)
C13 C12 C17 C16 -1.3(4)
Si2 C12 C17 C16 -175.8(2)
C18 Si3 C20 C21 39.9(3)
C19 Si3 C20 C21 155.9(3)
C1 Si3 C20 C21 -84.1(3)
C18 Si3 C20 C25 -135.3(2)
C19 Si3 C20 C25 -19.3(3)
C1 Si3 C20 C25 100.7(2)
C25 C20 C21 C22 -2.8(5)
Si3 C20 C21 C22 -178.3(3)
C20 C21 C22 C23 0.7(6)
C21 C22 C23 C24 1.8(5)
C22 C23 C24 C25 -2.0(5)
C23 C24 C25 C20 -0.2(5)
C21 C20 C25 C24 2.6(4)
Si3 C20 C25 C24 178.1(2)

loop_
_cod_related_entry_id
_cod_related_entry_database
_cod_related_entry_code
1 ChemSpider 21126912
